data_4315808
loop_
_publ_author_name
'Corinna R. Hess'
'Thomas Weyherm\"uller'
'Eckhard Bill'
'Karl Wieghardt'

_publ_section_title
;
 Influence of the Redox Active Ligand on the Reactivity and Electronic
 Structure of a Series of Fe(TIM) Complexes
;
_journal_name_full 'Inorganic Chemistry'
_journal_page_first 5686
_journal_page_last 5700
_journal_paper_doi 10.1021/ic100586h
_journal_volume 49
_journal_year 2010
_chemical_formula_moiety 'C14 H24 Cl N4 Zn, F6 P'
_chemical_formula_sum 'C14 H24 Cl F6 N4 P Zn'
_chemical_formula_weight 494.16
_chemical_name_systematic
; 
 ? 
;
_space_group_IT_number 96
_symmetry_cell_setting tetragonal
_symmetry_space_group_name_Hall 'P 4nw 2abw'
_symmetry_space_group_name_H-M 'P 43 21 2'
_atom_sites_solution_hydrogens geom
_atom_sites_solution_primary direct
_atom_sites_solution_secondary difmap
_audit_creation_method SHELXL-97
_cell_angle_alpha 90.00
_cell_angle_beta 90.00
_cell_angle_gamma 90.00
_cell_formula_units_Z 4
_cell_length_a 9.0688(6)
_cell_length_b 9.0688(6)
_cell_length_c 24.056(2)
_cell_measurement_reflns_used 9876
_cell_measurement_temperature 100(2)
_cell_measurement_theta_max 40.21
_cell_measurement_theta_min 2.40
_cell_volume 1978.4(2)
_computing_cell_refinement 'Bruker SAINT 7.34a'
_computing_data_collection 'Bruker SAINT 7.34a'
_computing_data_reduction 'Bruker SAINT 7.34a'
_computing_structure_refinement 'SHELXL-97 (Sheldrick, 1997)'
_computing_structure_solution 'SHELXS-97 (Sheldrick, 1990)'
_diffrn_ambient_temperature 100(2)
_diffrn_measured_fraction_theta_full 0.997
_diffrn_measured_fraction_theta_max 0.997
_diffrn_measurement_device_type 'Bruker APEX II'
_diffrn_measurement_method 'images at 0.5 deg. stepwise rotation in omega and phi, 10 sec./frame'
_diffrn_radiation_monochromator graphite
_diffrn_radiation_source 'rotating anode'
_diffrn_radiation_type MoK\a
_diffrn_radiation_wavelength 0.71073
_diffrn_reflns_av_R_equivalents 0.0298
_diffrn_reflns_av_sigmaI/netI 0.0096
_diffrn_reflns_limit_h_max 14
_diffrn_reflns_limit_h_min -14
_diffrn_reflns_limit_k_max 14
_diffrn_reflns_limit_k_min -14
_diffrn_reflns_limit_l_max 38
_diffrn_reflns_limit_l_min -38
_diffrn_reflns_number 135983
_diffrn_reflns_theta_full 35.00
_diffrn_reflns_theta_max 35.00
_diffrn_reflns_theta_min 3.18
_exptl_absorpt_coefficient_mu 1.519
_exptl_absorpt_correction_T_max 0.948
_exptl_absorpt_correction_T_min 0.824
_exptl_absorpt_correction_type multi-scan
_exptl_absorpt_process_details 'Bruker SADABS 2008/1'
_exptl_crystal_colour colorless
_exptl_crystal_density_diffrn 1.659
_exptl_crystal_density_method 'not measured'
_exptl_crystal_description 'transparent block'
_exptl_crystal_F_000 1008
_exptl_crystal_size_max 0.12
_exptl_crystal_size_mid 0.10
_exptl_crystal_size_min 0.04
_refine_diff_density_max 0.558
_refine_diff_density_min -0.337
_refine_diff_density_rms 0.054
_refine_ls_abs_structure_details 'Flack H D (1983), Acta Cryst. A39, 876-881'
_refine_ls_abs_structure_Flack 0.017(6)
_refine_ls_extinction_method none
_refine_ls_goodness_of_fit_ref 1.127
_refine_ls_hydrogen_treatment constr
_refine_ls_matrix_type full
_refine_ls_number_parameters 126
_refine_ls_number_reflns 4365
_refine_ls_number_restraints 0
_refine_ls_restrained_S_all 1.127
_refine_ls_R_factor_all 0.0197
_refine_ls_R_factor_gt 0.0193
_refine_ls_shift/su_max 0.001
_refine_ls_shift/su_mean 0.000
_refine_ls_structure_factor_coef Fsqd
_refine_ls_weighting_details 'calc w=1/[\s^2^(Fo^2^)+(0.0260P)^2^+0.5508P] where P=(Fo^2^+2Fc^2^)/3'
_refine_ls_weighting_scheme calc
_refine_ls_wR_factor_gt 0.0537
_refine_ls_wR_factor_ref 0.0540
_reflns_number_gt 4304
_reflns_number_total 4365
_reflns_threshold_expression >2sigma(I)
_cod_data_source_file ic100586h_si_002_1.cif
_cod_data_source_block 1
_cod_depositor_comments
;
The following automatic conversions were performed:

'_exptl_absorpt_correction_type' value 'Multi-Scan' changed to
'multi-scan' according to the built-in table from CIF Core dictionary
named 'cif_core.dic' version 2.4.1 from 2010-06-29.

Automatic conversion script
Id: cif_fix_values 1646 2011-03-28 12:23:43Z adriana 
;
_cod_database_code 4315808

loop_
_symmetry_equiv_pos_as_xyz
'x, y, z'
'-x, -y, z+1/2'
'-y+1/2, x+1/2, z+3/4'
'y+1/2, -x+1/2, z+1/4'
'-x+1/2, y+1/2, -z+3/4'
'x+1/2, -y+1/2, -z+1/4'
'y, x, -z'
'-y, -x, -z+1/2'

loop_
_atom_site_label
_atom_site_type_symbol
_atom_site_fract_x
_atom_site_fract_y
_atom_site_fract_z
_atom_site_U_iso_or_equiv
_atom_site_adp_type
_atom_site_occupancy
_atom_site_symmetry_multiplicity
_atom_site_calc_flag
_atom_site_refinement_flags
_atom_site_disorder_assembly
_atom_site_disorder_group
Zn1 Zn 0.739227(10) 0.739227(10) 0.0000 0.01183(3) Uani 1 2 d S . .
Cl10 Cl 0.91237(2) 0.91237(2) 0.0000 0.01992(6) Uani 1 2 d S . .
N1 N 0.68204(9) 0.66857(9) 0.08169(3) 0.01591(12) Uani 1 1 d . . .
C2 C 0.59509(13) 0.76104(13) 0.11967(4) 0.02276(18) Uani 1 1 d . . .
H2A H 0.6505 0.7761 0.1547 0.027 Uiso 1 1 calc R . .
H2B H 0.5013 0.7107 0.1288 0.027 Uiso 1 1 calc R . .
C3 C 0.56249(13) 0.90958(12) 0.09299(4) 0.02055(16) Uani 1 1 d . . .
H3A H 0.6565 0.9541 0.0805 0.025 Uiso 1 1 calc R . .
H3B H 0.5192 0.9757 0.1214 0.025 Uiso 1 1 calc R . .
C4 C 0.45760(12) 0.90090(12) 0.04357(4) 0.02020(17) Uani 1 1 d . . .
H4A H 0.3663 0.8491 0.0549 0.024 Uiso 1 1 calc R . .
H4B H 0.4303 1.0019 0.0318 0.024 Uiso 1 1 calc R . .
N5 N 0.52510(8) 0.82249(8) -0.00348(4) 0.01468(12) Uani 1 1 d . . .
C6 C 0.45010(10) 0.78985(10) -0.04670(4) 0.01530(14) Uani 1 1 d . . .
C7 C 0.53126(10) 0.70320(10) -0.09103(4) 0.01517(14) Uani 1 1 d . . .
C8 C 0.29092(12) 0.82794(15) -0.05427(5) 0.0263(2) Uani 1 1 d . . .
H8A H 0.2296 0.7504 -0.0379 0.039 Uiso 1 1 calc R . .
H8B H 0.2689 0.8364 -0.0940 0.039 Uiso 1 1 calc R . .
H8C H 0.2700 0.9221 -0.0359 0.039 Uiso 1 1 calc R . .
C9 C 0.44718(13) 0.64764(13) -0.14002(4) 0.02276(19) Uani 1 1 d . . .
H9A H 0.5152 0.6004 -0.1662 0.034 Uiso 1 1 calc R . .
H9B H 0.3976 0.7303 -0.1584 0.034 Uiso 1 1 calc R . .
H9C H 0.3735 0.5757 -0.1276 0.034 Uiso 1 1 calc R . .
P20 P 0.36146(3) 0.36146(3) 0.0000 0.02855(9) Uani 1 2 d S . .
F21 F 0.21020(13) 0.33972(19) 0.03164(6) 0.0739(5) Uani 1 1 d . . .
F22 F 0.3882(2) 0.51338(13) 0.03125(6) 0.0716(4) Uani 1 1 d . . .
F23 F 0.27629(10) 0.44520(11) -0.04942(4) 0.0407(2) Uani 1 1 d . . .

loop_
_atom_site_aniso_label
_atom_site_aniso_U_11
_atom_site_aniso_U_22
_atom_site_aniso_U_33
_atom_site_aniso_U_23
_atom_site_aniso_U_13
_atom_site_aniso_U_12
Zn1 0.01172(4) 0.01172(4) 0.01206(5) -0.00036(3) 0.00036(3) 0.00101(4)
Cl10 0.01988(8) 0.01988(8) 0.02000(12) 0.00124(9) -0.00124(9) -0.00651(10)
N1 0.0168(3) 0.0163(3) 0.0146(3) 0.0018(2) 0.0022(2) 0.0034(2)
C2 0.0278(4) 0.0250(5) 0.0154(3) 0.0027(3) 0.0069(3) 0.0095(4)
C3 0.0255(5) 0.0181(4) 0.0181(4) -0.0024(3) 0.0042(3) 0.0055(3)
C4 0.0214(4) 0.0200(4) 0.0193(4) 0.0004(3) 0.0042(3) 0.0080(3)
N5 0.0142(3) 0.0143(3) 0.0156(3) 0.0014(3) 0.0021(3) 0.0025(2)
C6 0.0131(3) 0.0147(3) 0.0181(3) 0.0039(3) -0.0001(3) 0.0010(3)
C7 0.0169(3) 0.0142(3) 0.0144(3) 0.0016(3) -0.0027(3) -0.0007(3)
C8 0.0148(4) 0.0315(5) 0.0326(5) 0.0035(4) -0.0028(4) 0.0055(3)
C9 0.0230(4) 0.0264(5) 0.0188(4) 0.0002(3) -0.0069(3) -0.0043(4)
P20 0.02532(12) 0.02532(12) 0.0350(2) 0.01433(14) -0.01433(14) -0.01171(14)
F21 0.0367(5) 0.1052(11) 0.0799(9) 0.0697(9) 0.0009(6) -0.0040(6)
F22 0.1091(12) 0.0298(5) 0.0758(8) 0.0053(5) -0.0435(9) -0.0080(6)
F23 0.0327(4) 0.0463(5) 0.0430(5) 0.0287(4) -0.0121(4) -0.0082(4)

loop_
_atom_type_symbol
_atom_type_description
_atom_type_scat_dispersion_real
_atom_type_scat_dispersion_imag
_atom_type_scat_source
C C 0.0033 0.0016 'International Tables Vol C Tables 4.2.6.8 and 6.1.1.4'
H H 0.0000 0.0000 'International Tables Vol C Tables 4.2.6.8 and 6.1.1.4'
N N 0.0061 0.0033 'International Tables Vol C Tables 4.2.6.8 and 6.1.1.4'
F F 0.0171 0.0103 'International Tables Vol C Tables 4.2.6.8 and 6.1.1.4'
P P 0.1023 0.0942 'International Tables Vol C Tables 4.2.6.8 and 6.1.1.4'
Cl Cl 0.1484 0.1585 'International Tables Vol C Tables 4.2.6.8 and 6.1.1.4'
Zn Zn 0.2839 1.4301 'International Tables Vol C Tables 4.2.6.8 and 6.1.1.4'

loop_
_geom_angle_atom_site_label_1
_geom_angle_atom_site_label_2
_geom_angle_atom_site_label_3
_geom_angle
_geom_angle_site_symmetry_1
_geom_angle_site_symmetry_3
_geom_angle_publ_flag
N5 Zn1 N5 132.54(4) . 7 ?
N5 Zn1 N1 76.76(3) . 7 ?
N5 Zn1 N1 85.37(3) 7 7 ?
N5 Zn1 N1 85.37(3) . . ?
N5 Zn1 N1 76.76(3) 7 . ?
N1 Zn1 N1 134.75(5) 7 . ?
N5 Zn1 Cl10 113.73(2) . . ?
N5 Zn1 Cl10 113.73(2) 7 . ?
N1 Zn1 Cl10 112.63(2) 7 . ?
N1 Zn1 Cl10 112.62(2) . . ?
C7 N1 C2 121.77(9) 7 . ?
C7 N1 Zn1 114.71(7) 7 . ?
C2 N1 Zn1 122.16(6) . . ?
N1 C2 C3 110.32(8) . . ?
N1 C2 H2A 109.6 . . ?
C3 C2 H2A 109.6 . . ?
N1 C2 H2B 109.6 . . ?
C3 C2 H2B 109.6 . . ?
H2A C2 H2B 108.1 . . ?
C2 C3 C4 113.86(10) . . ?
C2 C3 H3A 108.8 . . ?
C4 C3 H3A 108.8 . . ?
C2 C3 H3B 108.8 . . ?
C4 C3 H3B 108.8 . . ?
H3A C3 H3B 107.7 . . ?
N5 C4 C3 111.44(8) . . ?
N5 C4 H4A 109.3 . . ?
C3 C4 H4A 109.3 . . ?
N5 C4 H4B 109.3 . . ?
C3 C4 H4B 109.3 . . ?
H4A C4 H4B 108.0 . . ?
C6 N5 C4 121.13(8) . . ?
C6 N5 Zn1 116.41(6) . . ?
C4 N5 Zn1 122.14(6) . . ?
N5 C6 C8 124.04(9) . . ?
N5 C6 C7 115.74(8) . . ?
C8 C6 C7 120.19(9) . . ?
N1 C7 C9 125.85(9) 7 . ?
N1 C7 C6 115.26(8) 7 . ?
C9 C7 C6 118.88(8) . . ?
C6 C8 H8A 109.5 . . ?
C6 C8 H8B 109.5 . . ?
H8A C8 H8B 109.5 . . ?
C6 C8 H8C 109.5 . . ?
H8A C8 H8C 109.5 . . ?
H8B C8 H8C 109.5 . . ?
C7 C9 H9A 109.5 . . ?
C7 C9 H9B 109.5 . . ?
H9A C9 H9B 109.5 . . ?
C7 C9 H9C 109.5 . . ?
H9A C9 H9C 109.5 . . ?
H9B C9 H9C 109.5 . . ?
F21 P20 F21 90.89(15) 7 . ?
F21 P20 F22 90.72(9) 7 7 ?
F21 P20 F22 178.34(11) . 7 ?
F21 P20 F22 178.34(11) 7 . ?
F21 P20 F22 90.72(9) . . ?
F22 P20 F22 87.67(14) 7 . ?
F21 P20 F23 89.65(6) 7 . ?
F21 P20 F23 89.89(6) . . ?
F22 P20 F23 89.70(6) 7 . ?
F22 P20 F23 90.78(6) . . ?
F21 P20 F23 89.89(6) 7 7 ?
F21 P20 F23 89.65(6) . 7 ?
F22 P20 F23 90.78(6) 7 7 ?
F22 P20 F23 89.69(6) . 7 ?
F23 P20 F23 179.35(7) . 7 ?

loop_
_geom_bond_atom_site_label_1
_geom_bond_atom_site_label_2
_geom_bond_distance
_geom_bond_site_symmetry_2
_geom_bond_publ_flag
Zn1 N5 2.0852(8) . ?
Zn1 N5 2.0852(8) 7 ?
Zn1 N1 2.1310(8) 7 ?
Zn1 N1 2.1310(8) . ?
Zn1 Cl10 2.2207(4) . ?
N1 C7 1.2798(12) 7 ?
N1 C2 1.4696(13) . ?
C2 C3 1.5212(15) . ?
C2 H2A 0.9900 . ?
C2 H2B 0.9900 . ?
C3 C4 1.5245(16) . ?
C3 H3A 0.9900 . ?
C3 H3B 0.9900 . ?
C4 N5 1.4703(13) . ?
C4 H4A 0.9900 . ?
C4 H4B 0.9900 . ?
N5 C6 1.2771(12) . ?
C6 C8 1.4954(15) . ?
C6 C7 1.5155(14) . ?
C7 N1 1.2798(12) 7 ?
C7 C9 1.4913(14) . ?
C8 H8A 0.9800 . ?
C8 H8B 0.9800 . ?
C8 H8C 0.9800 . ?
C9 H9A 0.9800 . ?
C9 H9B 0.9800 . ?
C9 H9C 0.9800 . ?
P20 F21 1.5811(12) 7 ?
P20 F21 1.5812(12) . ?
P20 F22 1.5882(13) 7 ?
P20 F22 1.5882(13) . ?
P20 F23 1.6082(8) . ?
P20 F23 1.6083(8) 7 ?

loop_
_geom_torsion_atom_site_label_1
_geom_torsion_atom_site_label_2
_geom_torsion_atom_site_label_3
_geom_torsion_atom_site_label_4
_geom_torsion
_geom_torsion_site_symmetry_1
_geom_torsion_site_symmetry_2
_geom_torsion_site_symmetry_3
_geom_torsion_site_symmetry_4
_geom_torsion_publ_flag
N5 Zn1 N1 C7 126.04(7) . . . 7 ?
N5 Zn1 N1 C7 -9.67(7) 7 . . 7 ?
N1 Zn1 N1 C7 59.85(7) 7 . . 7 ?
Cl10 Zn1 N1 C7 -120.15(7) . . . 7 ?
N5 Zn1 N1 C2 -40.84(8) . . . . ?
N5 Zn1 N1 C2 -176.55(9) 7 . . . ?
N1 Zn1 N1 C2 -107.03(8) 7 . . . ?
Cl10 Zn1 N1 C2 72.97(8) . . . . ?
C7 N1 C2 C3 -168.77(10) 7 . . . ?
Zn1 N1 C2 C3 -2.81(13) . . . . ?
N1 C2 C3 C4 68.10(12) . . . . ?
C2 C3 C4 N5 -67.03(12) . . . . ?
C3 C4 N5 C6 172.57(9) . . . . ?
C3 C4 N5 Zn1 -0.70(12) . . . . ?
N5 Zn1 N5 C6 -63.84(6) 7 . . . ?
N1 Zn1 N5 C6 6.99(7) 7 . . . ?
N1 Zn1 N5 C6 -131.13(7) . . . . ?
Cl10 Zn1 N5 C6 116.16(6) . . . . ?
N5 Zn1 N5 C4 109.72(7) 7 . . . ?
N1 Zn1 N5 C4 -179.44(8) 7 . . . ?
N1 Zn1 N5 C4 42.43(8) . . . . ?
Cl10 Zn1 N5 C4 -70.27(7) . . . . ?
C4 N5 C6 C8 0.68(14) . . . . ?
Zn1 N5 C6 C8 174.31(8) . . . . ?
C4 N5 C6 C7 -177.43(8) . . . . ?
Zn1 N5 C6 C7 -3.79(10) . . . . ?
N5 C6 C7 N1 -4.80(12) . . . 7 ?
C8 C6 C7 N1 177.02(9) . . . 7 ?
N5 C6 C7 C9 173.77(9) . . . . ?
C8 C6 C7 C9 -4.41(14) . . . . ?
